data_2217218
loop_
_publ_author_name
'Lorenzini, Fabio'
'Patrick, Brian O.'
'James, Brian R.'

_publ_section_title <i>trans</i>-Carbonylchloridobis(ethyldiphenylphosphine-\k<i>P</i>)rhodium(I)
_journal_coeditor_code NG2391
_journal_issue 1
_journal_name_full 'Acta Crystallographica Section E'
_journal_page_first m179
_journal_page_last m180
_journal_paper_doi 10.1107/S1600536807065877
_journal_volume 64
_journal_year 2008
_chemical_formula_iupac '[Rh Cl (C14 H15 P)2 (C O)]'
_chemical_formula_sum 'C29 H30 Cl O P2 Rh'
_chemical_formula_weight 594.83
_chemical_name_systematic
;
<i>trans</i>-Carbonylchloridobis(ethyldiphenylphosphine-\kP)rhodium(I)
;
_space_group_IT_number 4
_symmetry_cell_setting monoclinic
_symmetry_space_group_name_Hall 'P 2yb'
_symmetry_space_group_name_H-M 'P 1 21 1'
_atom_sites_solution_hydrogens geom
_atom_sites_solution_primary direct
_atom_sites_solution_secondary difmap
_audit_creation_method SHELXL-97
_cell_angle_alpha 90.00
_cell_angle_beta 90.216(6)
_cell_angle_gamma 90.00
_cell_formula_units_Z 4
_cell_length_a 9.8557(14)
_cell_length_b 16.385(2)
_cell_length_c 16.381(2)
_cell_measurement_reflns_used 6687
_cell_measurement_temperature 173.00(10)
_cell_measurement_theta_max 27.77
_cell_measurement_theta_min 2.41
_cell_volume 2645.3(6)
_computing_cell_refinement 'SAINT (Bruker, 1997)'
_computing_data_collection 'SAINT  or APEX2? (Bruker, 1997)'
_computing_data_reduction 'SAINT (Bruker, 1997)'
_computing_molecular_graphics 'ORTEP-3 for Windows (Farrugia, 1997)'
_computing_publication_material 'WinGX (Farrugia, 1999)'
_computing_structure_refinement 'SHELXL97 (Sheldrick, 1997)'
_computing_structure_solution 'SIR97 (Altomare <i>et al.</i>,  1999)'
_diffrn_ambient_temperature 173.00(10)
_diffrn_measured_fraction_theta_full 0.992
_diffrn_measured_fraction_theta_max 0.992
_diffrn_measurement_device_type 'Bruker X8 APEXII'
_diffrn_measurement_method area-detector
_diffrn_radiation_monochromator graphite
_diffrn_radiation_type MoK\a
_diffrn_radiation_wavelength 0.71073
_diffrn_reflns_av_R_equivalents 0.0487
_diffrn_reflns_av_sigmaI/netI 0.0592
_diffrn_reflns_limit_h_max 12
_diffrn_reflns_limit_h_min -12
_diffrn_reflns_limit_k_max 21
_diffrn_reflns_limit_k_min -21
_diffrn_reflns_limit_l_max 21
_diffrn_reflns_limit_l_min -21
_diffrn_reflns_number 41680
_diffrn_reflns_theta_full 28.02
_diffrn_reflns_theta_max 28.02
_diffrn_reflns_theta_min 1.76
_diffrn_standards_decay_% 0.00
_diffrn_standards_interval_count 0
_diffrn_standards_number 0
_exptl_absorpt_coefficient_mu 0.888
_exptl_absorpt_correction_T_max 0.940
_exptl_absorpt_correction_T_min 0.701
_exptl_absorpt_correction_type multi-scan
_exptl_absorpt_process_details '(SADABS; Bruker, 2003)'
_exptl_crystal_colour yellow
_exptl_crystal_density_diffrn 1.494
_exptl_crystal_density_method 'not measured'
_exptl_crystal_description prism
_exptl_crystal_F_000 1216
_exptl_crystal_size_max 0.15
_exptl_crystal_size_mid 0.15
_exptl_crystal_size_min 0.07
_refine_diff_density_max 0.448
_refine_diff_density_min -0.358
_refine_ls_abs_structure_details 'Flack (1983), 6047 Friedel pairs'
_refine_ls_abs_structure_Flack 0.04(4)
_refine_ls_extinction_method none
_refine_ls_goodness_of_fit_ref 0.979
_refine_ls_hydrogen_treatment constr
_refine_ls_matrix_type full
_refine_ls_number_parameters 668
_refine_ls_number_reflns 12665
_refine_ls_number_restraints 1
_refine_ls_restrained_S_all 0.979
_refine_ls_R_factor_all 0.0711
_refine_ls_R_factor_gt 0.0374
_refine_ls_shift/su_max 0.001
_refine_ls_shift/su_mean 0.000
_refine_ls_structure_factor_coef Fsqd
_refine_ls_weighting_details 'calc w=1/[\s^2^(Fo^2^)+(0.0297P)^2^] where P=(Fo^2^+2Fc^2^)/3'
_refine_ls_weighting_scheme calc
_refine_ls_wR_factor_gt 0.0685
_refine_ls_wR_factor_ref 0.0800
_reflns_number_gt 8610
_reflns_number_total 12665
_reflns_threshold_expression I>2\s(I)
_cod_data_source_file ng2391.cif
_cod_data_source_block I
_cod_original_sg_symbol_H-M 'P 21'
_cod_database_code 2217218
_cod_database_fobs_code 2217218

loop_
_symmetry_equiv_pos_as_xyz
'x, y, z'
'-x, y+1/2, -z'

loop_
_atom_site_type_symbol
_atom_site_label
_atom_site_fract_x
_atom_site_fract_y
_atom_site_fract_z
_atom_site_U_iso_or_equiv
_atom_site_adp_type
_atom_site_calc_flag
_atom_site_refinement_flags
_atom_site_occupancy
_atom_site_disorder_assembly
_atom_site_disorder_group
C C1 0.9538(4) 0.4119(3) 0.9327(3) 0.0217(10) Uani d . 1 . .
C C2 0.9587(4) 0.4211(3) 0.8491(3) 0.0229(10) Uani d . 1 . .
H H2 0.9777 0.4729 0.8258 0.027 Uiso calc R 1 . .
C C3 0.9356(4) 0.3539(3) 0.7992(3) 0.0286(10) Uani d . 1 . .
H H3 0.9371 0.3607 0.7417 0.034 Uiso calc R 1 . .
C C4 0.9107(5) 0.2785(3) 0.8311(3) 0.0337(13) Uani d . 1 . .
H H4 0.8969 0.2331 0.7961 0.040 Uiso calc R 1 . .
C C5 0.9058(5) 0.2687(3) 0.9160(4) 0.0306(13) Uani d . 1 . .
H H5 0.8886 0.2167 0.9392 0.037 Uiso calc R 1 . .
C C6 0.9264(5) 0.3359(3) 0.9653(3) 0.0288(11) Uani d . 1 . .
H H6 0.9216 0.3298 1.0228 0.035 Uiso calc R 1 . .
C C7 0.9578(5) 0.5884(3) 0.9429(3) 0.0201(11) Uani d . 1 . .
C C8 0.8304(5) 0.6227(3) 0.9481(3) 0.0318(13) Uani d . 1 . .
H H8 0.7639 0.5988 0.9824 0.038 Uiso calc R 1 . .
C C9 0.7990(5) 0.6921(3) 0.9032(3) 0.0381(13) Uani d . 1 . .
H H9 0.7106 0.7150 0.9062 0.046 Uiso calc R 1 . .
C C10 0.8947(6) 0.7274(3) 0.8551(4) 0.0306(14) Uani d . 1 . .
H H10 0.8739 0.7759 0.8258 0.037 Uiso calc R 1 . .
C C11 1.0193(5) 0.6935(3) 0.8489(3) 0.0327(12) Uani d . 1 . .
H H11 1.0847 0.7177 0.8139 0.039 Uiso calc R 1 . .
C C12 1.0527(5) 0.6247(3) 0.8924(3) 0.0285(10) Uani d . 1 . .
H H12 1.1411 0.6020 0.8879 0.034 Uiso calc R 1 . .
C C13 1.1777(4) 0.4925(3) 1.0074(2) 0.0253(9) Uani d . 1 . .
H H13A 1.2141 0.4929 0.9512 0.030 Uiso calc R 1 . .
H H13B 1.2108 0.5423 1.0353 0.030 Uiso calc R 1 . .
C C14 1.2332(5) 0.4181(3) 1.0520(3) 0.0389(12) Uani d . 1 . .
H H14A 1.1982 0.4171 1.1078 0.058 Uiso calc R 1 . .
H H14B 1.3325 0.4208 1.0534 0.058 Uiso calc R 1 . .
H H14C 1.2048 0.3684 1.0233 0.058 Uiso calc R 1 . .
C C15 0.8052(5) 0.4018(3) 1.3072(3) 0.0229(11) Uani d . 1 . .
C C16 0.9351(5) 0.3710(3) 1.3029(3) 0.0318(13) Uani d . 1 . .
H H16 1.0003 0.3982 1.2702 0.038 Uiso calc R 1 . .
C C17 0.9731(5) 0.3013(3) 1.3452(3) 0.0377(13) Uani d . 1 . .
H H17 1.0636 0.2817 1.3423 0.045 Uiso calc R 1 . .
C C18 0.8783(6) 0.2608(4) 1.3914(4) 0.0361(14) Uani d . 1 . .
H H18 0.9026 0.2123 1.4196 0.043 Uiso calc R 1 . .
C C19 0.7478(5) 0.2909(3) 1.3967(3) 0.0430(14) Uani d . 1 . .
H H19 0.6826 0.2632 1.4290 0.052 Uiso calc R 1 . .
C C20 0.7116(5) 0.3606(3) 1.3554(3) 0.0379(12) Uani d . 1 . .
H H20 0.6216 0.3808 1.3597 0.045 Uiso calc R 1 . .
C C21 0.7961(4) 0.5771(3) 1.3191(3) 0.0225(10) Uani d . 1 . .
C C22 0.7836(4) 0.5671(3) 1.4027(3) 0.0261(10) Uani d . 1 . .
H H22 0.7622 0.5150 1.4245 0.031 Uiso calc R 1 . .
C C23 0.8021(5) 0.6328(3) 1.4547(3) 0.0333(12) Uani d . 1 . .
H H23 0.7933 0.6254 1.5119 0.040 Uiso calc R 1 . .
C C24 0.8332(5) 0.7093(3) 1.4237(3) 0.0349(13) Uani d . 1 . .
H H24 0.8478 0.7540 1.4596 0.042 Uiso calc R 1 . .
C C25 0.8427(5) 0.7200(3) 1.3417(4) 0.0361(14) Uani d . 1 . .
H H25 0.8614 0.7727 1.3204 0.043 Uiso calc R 1 . .
C C26 0.8254(5) 0.6549(3) 1.2888(3) 0.0296(11) Uani d . 1 . .
H H26 0.8334 0.6631 1.2316 0.036 Uiso calc R 1 . .
C C27 0.5785(4) 0.4937(3) 1.2440(3) 0.0316(10) Uani d . 1 . .
H H27A 0.5477 0.4440 1.2150 0.038 Uiso calc R 1 . .
H H27B 0.5423 0.4914 1.3002 0.038 Uiso calc R 1 . .
C C28 0.5200(5) 0.5684(3) 1.2010(3) 0.0428(13) Uani d . 1 . .
H H28A 0.5491 0.6179 1.2297 0.064 Uiso calc R 1 . .
H H28B 0.4208 0.5652 1.2010 0.064 Uiso calc R 1 . .
H H28C 0.5527 0.5700 1.1445 0.064 Uiso calc R 1 . .
C C29 0.5462(5) 0.9084(3) 0.1954(3) 0.0207(11) Uani d . 1 . .
C C30 0.4458(5) 0.8558(3) 0.1673(3) 0.0323(11) Uani d . 1 . .
H H30 0.3528 0.8693 0.1746 0.039 Uiso calc R 1 . .
C C31 0.4809(5) 0.7846(3) 0.1291(3) 0.0377(13) Uani d . 1 . .
H H31 0.4116 0.7479 0.1124 0.045 Uiso calc R 1 . .
C C32 0.6137(6) 0.7653(4) 0.1143(4) 0.0317(14) Uani d . 1 . .
H H32 0.6365 0.7166 0.0860 0.038 Uiso calc R 1 . .
C C33 0.7145(5) 0.8179(3) 0.1414(3) 0.0317(11) Uani d . 1 . .
H H33 0.8072 0.8052 0.1320 0.038 Uiso calc R 1 . .
C C34 0.6804(5) 0.8888(3) 0.1821(3) 0.0249(11) Uani d . 1 . .
H H34 0.7499 0.9244 0.2009 0.030 Uiso calc R 1 . .
C C35 0.5486(4) 1.0840(3) 0.1819(3) 0.0228(10) Uani d . 1 . .
C C36 0.5895(5) 1.1597(3) 0.2134(3) 0.0290(11) Uani d . 1 . .
H H36 0.6007 1.1668 0.2706 0.035 Uiso calc R 1 . .
C C37 0.6134(5) 1.2244(3) 0.1605(4) 0.0308(13) Uani d . 1 . .
H H37 0.6409 1.2757 0.1819 0.037 Uiso calc R 1 . .
C C38 0.5980(5) 1.2152(3) 0.0787(3) 0.0335(13) Uani d . 1 . .
H H38 0.6141 1.2601 0.0434 0.040 Uiso calc R 1 . .
C C39 0.5591(5) 1.1409(3) 0.0463(3) 0.0316(11) Uani d . 1 . .
H H39 0.5500 1.1345 -0.0111 0.038 Uiso calc R 1 . .
C C40 0.5333(4) 1.0753(3) 0.0982(3) 0.0259(10) Uani d . 1 . .
H H40 0.5051 1.0244 0.0762 0.031 Uiso calc R 1 . .
C C41 0.3228(4) 1.0043(3) 0.2550(2) 0.0264(9) Uani d . 1 . .
H H41A 0.2872 1.0006 0.1985 0.032 Uiso calc R 1 . .
H H41B 0.2894 0.9562 0.2855 0.032 Uiso calc R 1 . .
C C42 0.2677(5) 1.0820(3) 0.2950(3) 0.0372(12) Uani d . 1 . .
H H42A 0.3008 1.0854 0.3514 0.056 Uiso calc R 1 . .
H H42B 0.1683 1.0805 0.2949 0.056 Uiso calc R 1 . .
H H42C 0.2987 1.1298 0.2644 0.056 Uiso calc R 1 . .
C C43 0.6994(4) 0.9272(3) 0.5727(3) 0.0225(10) Uani d . 1 . .
C C44 0.6515(4) 0.8529(3) 0.5463(3) 0.0265(11) Uani d . 1 . .
H H44 0.6356 0.8441 0.4898 0.032 Uiso calc R 1 . .
C C45 0.6264(5) 0.7911(3) 0.6014(4) 0.0368(15) Uani d . 1 . .
H H45 0.5937 0.7398 0.5828 0.044 Uiso calc R 1 . .
C C46 0.6488(5) 0.8042(3) 0.6836(3) 0.0356(13) Uani d . 1 . .
H H46 0.6312 0.7619 0.7218 0.043 Uiso calc R 1 . .
C C47 0.6962(5) 0.8777(3) 0.7100(3) 0.0334(12) Uani d . 1 . .
H H47 0.7106 0.8866 0.7666 0.040 Uiso calc R 1 . .
C C48 0.7234(4) 0.9395(3) 0.6551(3) 0.0254(10) Uani d . 1 . .
H H48 0.7584 0.9902 0.6738 0.030 Uiso calc R 1 . .
C C49 0.7068(5) 1.1020(3) 0.5537(3) 0.0213(11) Uani d . 1 . .
C C50 0.5730(5) 1.1252(3) 0.5646(3) 0.0305(13) Uani d . 1 . .
H H50 0.5021 1.0916 0.5440 0.037 Uiso calc R 1 . .
C C51 0.5414(5) 1.1965(3) 0.6052(3) 0.0397(13) Uani d . 1 . .
H H51 0.4492 1.2108 0.6140 0.048 Uiso calc R 1 . .
C C52 0.6422(6) 1.2462(4) 0.6325(4) 0.0405(16) Uani d . 1 . .
H H52 0.6202 1.2958 0.6595 0.049 Uiso calc R 1 . .
C C53 0.7755(5) 1.2252(3) 0.6212(3) 0.0404(13) Uani d . 1 . .
H H53 0.8457 1.2604 0.6398 0.049 Uiso calc R 1 . .
C C54 0.8080(5) 1.1519(3) 0.5823(3) 0.0321(11) Uani d . 1 . .
H H54 0.9003 1.1366 0.5758 0.039 Uiso calc R 1 . .
C C55 0.9249(4) 1.0010(3) 0.4947(2) 0.0272(9) Uani d . 1 . .
H H55A 0.9594 1.0481 0.4631 0.033 Uiso calc R 1 . .
H H55B 0.9612 1.0057 0.5509 0.033 Uiso calc R 1 . .
C C56 0.9788(5) 0.9231(3) 0.4568(3) 0.0389(13) Uani d . 1 . .
H H56A 0.9535 0.8765 0.4910 0.058 Uiso calc R 1 . .
H H56B 1.0779 0.9263 0.4530 0.058 Uiso calc R 1 . .
H H56C 0.9399 0.9163 0.4021 0.058 Uiso calc R 1 . .
O O1 0.6403(12) 0.4282(9) 1.0455(9) 0.042(3) Uani d P 0.690(16) A 1
C C57 0.7319(13) 0.4523(8) 1.0755(8) 0.026(2) Uani d P 0.690(16) A 1
Cl Cl1 1.0740(4) 0.5520(2) 1.1907(2) 0.0325(13) Uani d P 0.690(16) A 1
O O2 0.3780(16) 0.9494(11) 0.4549(11) 0.046(4) Uani d P 0.505(16) B 1
C C58 0.4754(16) 0.9675(10) 0.4244(9) 0.029(3) Uani d P 0.505(16) B 1
Cl Cl2 0.8281(4) 1.0452(3) 0.3070(3) 0.0330(16) Uani d P 0.505(16) B 1
O O1B 1.118(2) 0.5677(18) 1.2021(16) 0.036(6) Uani d P 0.310(16) A 2
C C57B 1.017(3) 0.5407(15) 1.1698(14) 0.024(5) Uani d P 0.310(16) A 2
Cl Cl1B 0.6789(8) 0.4422(6) 1.0585(5) 0.029(2) Uani d P 0.310(16) A 2
O O2B 0.8740(14) 1.0596(10) 0.2968(9) 0.044(3) Uani d P 0.495(16) B 2
C C58B 0.7709(15) 1.0374(7) 0.3261(8) 0.028(3) Uiso d P 0.495(16) B 2
Cl Cl2B 0.4212(5) 0.9610(3) 0.4431(3) 0.0271(16) Uani d P 0.495(16) B 2
P P1 0.99277(10) 0.49628(8) 1.00219(6) 0.0213(2) Uani d . 1 A .
P P2 0.76358(10) 0.49333(8) 1.24884(6) 0.0232(2) Uani d . 1 A .
P P3 0.50860(10) 1.00148(8) 0.25227(6) 0.0206(2) Uani d . 1 B .
P P4 0.74016(10) 1.00706(8) 0.49855(6) 0.0207(2) Uani d . 1 B .
Rh Rh1 0.87809(4) 0.49622(3) 1.12535(3) 0.02214(9) Uani d . 1 . .
Rh Rh2 0.62381(4) 1.00347(3) 0.37570(3) 0.02055(8) Uani d . 1 . .

loop_
_atom_site_aniso_label
_atom_site_aniso_U_11
_atom_site_aniso_U_22
_atom_site_aniso_U_33
_atom_site_aniso_U_12
_atom_site_aniso_U_13
_atom_site_aniso_U_23
C1 0.020(2) 0.023(2) 0.022(2) 0.0041(18) 0.0033(18) -0.0033(19)
C2 0.021(2) 0.023(2) 0.024(2) 0.0045(18) 0.0029(18) 0.0027(18)
C3 0.028(2) 0.033(3) 0.025(3) 0.006(2) -0.0021(19) -0.007(2)
C4 0.032(3) 0.028(3) 0.041(3) 0.005(2) -0.001(2) -0.011(2)
C5 0.031(3) 0.021(3) 0.040(3) 0.002(2) 0.002(2) 0.007(2)
C6 0.035(3) 0.026(3) 0.025(3) 0.003(2) 0.002(2) 0.005(2)
C7 0.022(2) 0.018(2) 0.021(3) 0.0014(18) 0.0001(19) -0.0026(19)
C8 0.031(3) 0.031(3) 0.034(3) -0.003(2) 0.009(2) 0.008(2)
C9 0.026(3) 0.037(3) 0.051(4) 0.010(2) 0.005(2) 0.000(3)
C10 0.038(3) 0.022(3) 0.032(3) 0.001(2) 0.001(2) 0.000(2)
C11 0.035(3) 0.029(3) 0.034(3) -0.002(2) 0.005(2) 0.007(2)
C12 0.026(2) 0.030(2) 0.029(3) 0.002(2) 0.007(2) 0.007(2)
C13 0.023(2) 0.029(2) 0.024(2) -0.002(2) 0.0001(16) 0.004(2)
C14 0.036(3) 0.044(3) 0.036(3) 0.007(2) -0.003(2) 0.011(2)
C15 0.028(3) 0.020(2) 0.021(3) -0.0035(19) 0.0034(19) -0.0016(19)
C16 0.032(3) 0.030(3) 0.034(3) 0.003(2) 0.007(2) 0.003(2)
C17 0.039(3) 0.038(3) 0.036(3) 0.009(2) 0.008(2) 0.015(2)
C18 0.054(4) 0.025(3) 0.029(3) 0.000(2) -0.009(3) 0.009(2)
C19 0.043(3) 0.045(3) 0.041(3) -0.013(3) 0.002(2) 0.023(3)
C20 0.030(3) 0.039(3) 0.045(3) -0.007(2) 0.005(2) 0.011(2)
C21 0.019(2) 0.024(2) 0.024(2) -0.0016(18) 0.0049(18) 0.0018(18)
C22 0.022(2) 0.029(2) 0.027(2) 0.0041(19) 0.0048(18) 0.002(2)
C23 0.031(3) 0.045(3) 0.024(3) 0.006(2) 0.003(2) -0.005(2)
C24 0.031(3) 0.032(3) 0.042(3) 0.001(2) 0.006(2) -0.014(2)
C25 0.034(3) 0.025(3) 0.049(4) -0.006(2) 0.014(3) -0.004(2)
C26 0.031(3) 0.029(3) 0.029(3) -0.005(2) 0.004(2) 0.002(2)
C27 0.025(2) 0.039(3) 0.030(2) -0.005(2) 0.0068(17) 0.002(2)
C28 0.031(3) 0.050(3) 0.048(3) 0.007(2) 0.004(2) 0.003(3)
C29 0.022(3) 0.024(3) 0.016(3) -0.005(2) -0.0011(19) 0.000(2)
C30 0.024(2) 0.033(3) 0.039(3) -0.002(2) 0.001(2) -0.015(2)
C31 0.033(3) 0.031(3) 0.049(4) -0.010(2) 0.004(2) -0.014(2)
C32 0.039(3) 0.029(3) 0.028(3) -0.001(2) -0.002(2) -0.007(2)
C33 0.025(3) 0.037(3) 0.034(3) 0.000(2) 0.002(2) -0.004(2)
C34 0.022(2) 0.026(3) 0.026(3) -0.004(2) -0.004(2) -0.002(2)
C35 0.020(2) 0.027(2) 0.021(2) 0.0020(19) 0.0016(18) 0.0037(19)
C36 0.034(3) 0.024(2) 0.029(3) -0.004(2) 0.002(2) -0.006(2)
C37 0.028(3) 0.024(3) 0.040(3) 0.000(2) -0.001(2) -0.001(2)
C38 0.040(3) 0.026(3) 0.034(3) 0.005(2) 0.008(2) 0.010(2)
C39 0.034(3) 0.041(3) 0.020(2) 0.005(2) 0.0040(19) 0.009(2)
C40 0.025(2) 0.026(2) 0.026(2) 0.0012(18) -0.0019(18) -0.0007(19)
C41 0.021(2) 0.031(3) 0.027(2) -0.004(2) -0.0003(16) -0.001(2)
C42 0.032(3) 0.037(3) 0.042(3) 0.007(2) 0.003(2) -0.007(2)
C43 0.021(2) 0.022(2) 0.024(2) 0.0003(18) -0.0012(18) 0.0003(18)
C44 0.028(3) 0.026(2) 0.025(3) 0.005(2) -0.001(2) 0.001(2)
C45 0.033(3) 0.025(3) 0.053(4) -0.003(2) 0.005(3) 0.007(3)
C46 0.033(3) 0.035(3) 0.039(3) 0.004(2) 0.010(2) 0.019(2)
C47 0.032(3) 0.047(3) 0.022(3) 0.013(2) 0.004(2) 0.008(2)
C48 0.028(2) 0.027(2) 0.021(2) 0.0058(19) -0.0035(18) -0.0013(19)
C49 0.029(3) 0.018(2) 0.017(3) -0.0006(19) -0.0038(19) -0.0008(18)
C50 0.032(3) 0.023(3) 0.036(3) -0.002(2) -0.003(2) -0.005(2)
C51 0.039(3) 0.040(3) 0.040(3) 0.010(2) 0.002(3) -0.008(3)
C52 0.057(4) 0.026(3) 0.038(4) 0.008(3) 0.003(3) -0.009(3)
C53 0.049(3) 0.034(3) 0.038(3) -0.008(3) -0.006(3) -0.012(2)
C54 0.029(3) 0.034(3) 0.034(3) -0.005(2) -0.003(2) -0.003(2)
C55 0.025(2) 0.031(3) 0.026(2) -0.004(2) -0.0040(16) -0.001(2)
C56 0.031(3) 0.041(3) 0.045(3) 0.006(2) 0.003(2) -0.005(3)
O1 0.033(7) 0.056(6) 0.038(6) -0.015(5) -0.003(4) -0.009(4)
C57 0.025(7) 0.031(5) 0.021(5) -0.007(5) 0.003(5) -0.001(4)
Cl1 0.032(3) 0.037(2) 0.028(2) -0.004(2) 0.0013(19) -0.0021(15)
O2 0.040(9) 0.064(8) 0.033(7) -0.009(6) 0.011(6) 0.001(5)
C58 0.025(8) 0.040(7) 0.020(6) 0.012(6) 0.009(5) 0.000(5)
Cl2 0.027(4) 0.045(2) 0.027(2) -0.0107(19) -0.001(2) 0.0060(14)
O1B 0.022(12) 0.041(13) 0.046(11) -0.005(8) -0.015(8) 0.002(8)
C57B 0.032(14) 0.027(10) 0.014(10) 0.006(10) 0.003(9) -0.007(8)
Cl1B 0.017(6) 0.045(4) 0.026(5) -0.016(4) -0.006(4) -0.008(3)
O2B 0.024(7) 0.060(7) 0.048(7) -0.019(5) 0.004(5) 0.005(5)
Cl2B 0.022(4) 0.038(2) 0.022(3) -0.003(2) 0.004(2) 0.0006(17)
P1 0.0240(5) 0.0224(6) 0.0175(5) 0.0000(5) 0.0027(4) 0.0026(5)
P2 0.0233(5) 0.0245(6) 0.0219(6) -0.0033(5) 0.0042(4) 0.0027(5)
P3 0.0218(5) 0.0226(6) 0.0175(5) -0.0030(5) -0.0024(4) -0.0018(5)
P4 0.0224(5) 0.0219(6) 0.0179(5) -0.0024(5) -0.0023(4) -0.0016(5)
Rh1 0.02361(14) 0.0258(2) 0.01709(13) -0.00473(15) 0.00288(10) 0.00149(14)
Rh2 0.02122(13) 0.0247(2) 0.01573(12) -0.00439(14) -0.00130(9) -0.00039(13)

loop_
_atom_type_symbol
_atom_type_description
_atom_type_scat_dispersion_real
_atom_type_scat_dispersion_imag
_atom_type_scat_source
C C 0.0033 0.0016 'International Tables Vol C Tables 4.2.6.8 and 6.1.1.4'
H H 0.0000 0.0000 'International Tables Vol C Tables 4.2.6.8 and 6.1.1.4'
P P 0.1023 0.0942 'International Tables Vol C Tables 4.2.6.8 and 6.1.1.4'
Cl Cl 0.1484 0.1585 'International Tables Vol C Tables 4.2.6.8 and 6.1.1.4'
Rh Rh -1.1178 0.9187 'International Tables Vol C Tables 4.2.6.8 and 6.1.1.4'
O O 0.0106 0.0060 'International Tables Vol C Tables 4.2.6.8 and 6.1.1.4'

loop_
_geom_angle_atom_site_label_1
_geom_angle_atom_site_label_2
_geom_angle_atom_site_label_3
_geom_angle
_geom_angle_publ_flag
C2 C1 C6 119.3(4) ?
C2 C1 P1 121.8(3) ?
C6 C1 P1 118.8(3) ?
C1 C2 C3 119.4(4) ?
C1 C2 H2 120.3 ?
C3 C2 H2 120.3 ?
C4 C3 C2 121.5(5) ?
C4 C3 H3 119.3 ?
C2 C3 H3 119.3 ?
C3 C4 C5 119.4(5) ?
C3 C4 H4 120.3 ?
C5 C4 H4 120.3 ?
C6 C5 C4 118.9(5) ?
C6 C5 H5 120.5 ?
C4 C5 H5 120.5 ?
C5 C6 C1 121.4(4) ?
C5 C6 H6 119.3 ?
C1 C6 H6 119.3 ?
C8 C7 C12 118.6(4) ?
C8 C7 P1 118.3(4) ?
C12 C7 P1 123.1(4) ?
C7 C8 C9 120.2(4) ?
C7 C8 H8 119.9 ?
C9 C8 H8 119.9 ?
C10 C9 C8 120.1(5) ?
C10 C9 H9 120.0 ?
C8 C9 H9 120.0 ?
C11 C10 C9 120.0(5) ?
C11 C10 H10 120.0 ?
C9 C10 H10 120.0 ?
C10 C11 C12 121.0(5) ?
C10 C11 H11 119.5 ?
C12 C11 H11 119.5 ?
C11 C12 C7 120.1(4) ?
C11 C12 H12 120.0 ?
C7 C12 H12 120.0 ?
C14 C13 P1 114.0(3) ?
C14 C13 H13A 108.7 ?
P1 C13 H13A 108.7 ?
C14 C13 H13B 108.7 ?
P1 C13 H13B 108.7 ?
H13A C13 H13B 107.6 ?
C13 C14 H14A 109.5 ?
C13 C14 H14B 109.5 ?
H14A C14 H14B 109.5 ?
C13 C14 H14C 109.5 ?
H14A C14 H14C 109.5 ?
H14B C14 H14C 109.5 ?
C16 C15 C20 118.0(5) ?
C16 C15 P2 118.8(4) ?
C20 C15 P2 123.2(4) ?
C15 C16 C17 121.7(5) ?
C15 C16 H16 119.1 ?
C17 C16 H16 119.1 ?
C18 C17 C16 119.3(5) ?
C18 C17 H17 120.3 ?
C16 C17 H17 120.3 ?
C17 C18 C19 119.9(5) ?
C17 C18 H18 120.1 ?
C19 C18 H18 120.1 ?
C20 C19 C18 120.4(5) ?
C20 C19 H19 119.8 ?
C18 C19 H19 119.8 ?
C19 C20 C15 120.8(5) ?
C19 C20 H20 119.6 ?
C15 C20 H20 119.6 ?
C22 C21 C26 118.5(4) ?
C22 C21 P2 121.4(3) ?
C26 C21 P2 119.9(4) ?
C23 C22 C21 120.3(4) ?
C23 C22 H22 119.8 ?
C21 C22 H22 119.8 ?
C22 C23 C24 120.5(4) ?
C22 C23 H23 119.8 ?
C24 C23 H23 119.8 ?
C25 C24 C23 119.6(5) ?
C25 C24 H24 120.2 ?
C23 C24 H24 120.2 ?
C24 C25 C26 120.7(5) ?
C24 C25 H25 119.6 ?
C26 C25 H25 119.6 ?
C25 C26 C21 120.3(5) ?
C25 C26 H26 119.8 ?
C21 C26 H26 119.8 ?
C28 C27 P2 113.5(3) ?
C28 C27 H27A 108.9 ?
P2 C27 H27A 108.9 ?
C28 C27 H27B 108.9 ?
P2 C27 H27B 108.9 ?
H27A C27 H27B 107.7 ?
C27 C28 H28A 109.5 ?
C27 C28 H28B 109.5 ?
H28A C28 H28B 109.5 ?
C27 C28 H28C 109.5 ?
H28A C28 H28C 109.5 ?
H28B C28 H28C 109.5 ?
C34 C29 C30 119.1(4) ?
C34 C29 P3 118.2(3) ?
C30 C29 P3 122.7(4) ?
C31 C30 C29 119.9(5) ?
C31 C30 H30 120.0 ?
C29 C30 H30 120.0 ?
C30 C31 C32 121.4(5) ?
C30 C31 H31 119.3 ?
C32 C31 H31 119.3 ?
C31 C32 C33 118.9(5) ?
C31 C32 H32 120.6 ?
C33 C32 H32 120.6 ?
C34 C33 C32 120.1(5) ?
C34 C33 H33 119.9 ?
C32 C33 H33 119.9 ?
C29 C34 C33 120.5(4) ?
C29 C34 H34 119.8 ?
C33 C34 H34 119.8 ?
C40 C35 C36 119.0(4) ?
C40 C35 P3 121.8(3) ?
C36 C35 P3 119.1(3) ?
C37 C36 C35 119.6(5) ?
C37 C36 H36 120.2 ?
C35 C36 H36 120.2 ?
C38 C37 C36 120.8(5) ?
C38 C37 H37 119.6 ?
C36 C37 H37 119.6 ?
C37 C38 C39 120.5(5) ?
C37 C38 H38 119.8 ?
C39 C38 H38 119.8 ?
C38 C39 C40 119.7(4) ?
C38 C39 H39 120.1 ?
C40 C39 H39 120.1 ?
C35 C40 C39 120.3(4) ?
C35 C40 H40 119.8 ?
C39 C40 H40 119.8 ?
C42 C41 P3 112.7(3) ?
C42 C41 H41A 109.0 ?
P3 C41 H41A 109.0 ?
C42 C41 H41B 109.0 ?
P3 C41 H41B 109.0 ?
H41A C41 H41B 107.8 ?
C41 C42 H42A 109.5 ?
C41 C42 H42B 109.5 ?
H42A C42 H42B 109.5 ?
C41 C42 H42C 109.5 ?
H42A C42 H42C 109.5 ?
H42B C42 H42C 109.5 ?
C44 C43 C48 119.5(4) ?
C44 C43 P4 120.0(3) ?
C48 C43 P4 120.3(3) ?
C43 C44 C45 120.5(5) ?
C43 C44 H44 119.8 ?
C45 C44 H44 119.8 ?
C44 C45 C46 119.7(5) ?
C44 C45 H45 120.2 ?
C46 C45 H45 120.2 ?
C47 C46 C45 120.0(5) ?
C47 C46 H46 120.0 ?
C45 C46 H46 120.0 ?
C46 C47 C48 120.6(5) ?
C46 C47 H47 119.7 ?
C48 C47 H47 119.7 ?
C47 C48 C43 119.7(4) ?
C47 C48 H48 120.2 ?
C43 C48 H48 120.2 ?
C54 C49 C50 118.9(4) ?
C54 C49 P4 123.0(4) ?
C50 C49 P4 118.0(4) ?
C51 C50 C49 120.8(5) ?
C51 C50 H50 119.6 ?
C49 C50 H50 119.6 ?
C52 C51 C50 120.0(5) ?
C52 C51 H51 120.0 ?
C50 C51 H51 120.0 ?
C51 C52 C53 120.3(5) ?
C51 C52 H52 119.9 ?
C53 C52 H52 119.9 ?
C52 C53 C54 119.9(5) ?
C52 C53 H53 120.0 ?
C54 C53 H53 120.0 ?
C49 C54 C53 120.1(5) ?
C49 C54 H54 120.0 ?
C53 C54 H54 120.0 ?
C56 C55 P4 114.3(3) ?
C56 C55 H55A 108.7 ?
P4 C55 H55A 108.7 ?
C56 C55 H55B 108.7 ?
P4 C55 H55B 108.7 ?
H55A C55 H55B 107.6 ?
C55 C56 H56A 109.5 ?
C55 C56 H56B 109.5 ?
H56A C56 H56B 109.5 ?
C55 C56 H56C 109.5 ?
H56A C56 H56C 109.5 ?
H56B C56 H56C 109.5 ?
O1 C57 Rh1 177.3(16) ?
O2 C58 Rh2 175.7(19) ?
O1B C57B Rh1 176(3) ?
O2B C58B Rh2 176.1(14) ?
C13 P1 C7 103.8(2) ?
C13 P1 C1 102.2(2) ?
C7 P1 C1 104.76(19) ?
C13 P1 Rh1 116.71(13) ?
C7 P1 Rh1 111.83(16) ?
C1 P1 Rh1 116.06(15) ?
C21 P2 C15 104.4(2) ?
C21 P2 C27 101.5(2) ?
C15 P2 C27 104.4(2) ?
C21 P2 Rh1 116.82(14) ?
C15 P2 Rh1 111.38(17) ?
C27 P2 Rh1 116.82(14) ?
C35 P3 C29 104.62(19) ?
C35 P3 C41 102.4(2) ?
C29 P3 C41 103.8(2) ?
C35 P3 Rh2 115.85(15) ?
C29 P3 Rh2 110.93(16) ?
C41 P3 Rh2 117.74(13) ?
C55 P4 C49 104.2(2) ?
C55 P4 C43 101.9(2) ?
C49 P4 C43 103.9(2) ?
C55 P4 Rh2 117.37(13) ?
C49 P4 Rh2 111.21(17) ?
C43 P4 Rh2 116.70(15) ?
C57B Rh1 C57 177.8(11) ?
C57B Rh1 P1 88.7(8) ?
C57 Rh1 P1 89.8(4) y
C57B Rh1 P2 91.7(8) ?
C57 Rh1 P2 89.8(4) y
P1 Rh1 P2 178.85(7) y
C57B Rh1 Cl1 2.8(8) ?
C57 Rh1 Cl1 178.9(4) y
P1 Rh1 Cl1 89.65(9) y
P2 Rh1 Cl1 90.70(9) y
C57B Rh1 Cl1B 176.2(9) ?
C57 Rh1 Cl1B 2.0(4) ?
P1 Rh1 Cl1B 90.2(2) ?
P2 Rh1 Cl1B 89.5(2) ?
Cl1 Rh1 Cl1B 179.0(3) ?
C58B Rh2 C58 178.8(7) ?
C58B Rh2 P4 89.3(4) ?
C58 Rh2 P4 91.4(5) y
C58B Rh2 P3 90.2(4) ?
C58 Rh2 P3 89.2(5) y
P4 Rh2 P3 179.25(7) y
C58B Rh2 Cl2B 178.4(4) ?
C58 Rh2 Cl2B 2.5(5) ?
P4 Rh2 Cl2B 91.03(13) ?
P3 Rh2 Cl2B 89.50(13) ?
C58B Rh2 Cl2 2.0(4) ?
C58 Rh2 Cl2 177.0(5) y
P4 Rh2 Cl2 89.25(12) y
P3 Rh2 Cl2 90.22(11) y
Cl2B Rh2 Cl2 179.5(2) ?

loop_
_geom_bond_atom_site_label_1
_geom_bond_atom_site_label_2
_geom_bond_distance
_geom_bond_publ_flag
C1 C2 1.379(6) ?
C1 C6 1.381(6) ?
C1 P1 1.831(4) ?
C2 C3 1.388(6) ?
C2 H2 0.9500 ?
C3 C4 1.363(6) ?
C3 H3 0.9500 ?
C4 C5 1.400(8) ?
C4 H4 0.9500 ?
C5 C6 1.380(7) ?
C5 H5 0.9500 ?
C6 H6 0.9500 ?
C7 C8 1.379(6) ?
C7 C12 1.385(6) ?
C7 P1 1.827(5) ?
C8 C9 1.388(7) ?
C8 H8 0.9500 ?
C9 C10 1.360(7) ?
C9 H9 0.9500 ?
C10 C11 1.352(7) ?
C10 H10 0.9500 ?
C11 C12 1.374(6) ?
C11 H11 0.9500 ?
C12 H12 0.9500 ?
C13 C14 1.521(6) ?
C13 P1 1.825(4) ?
C13 H13A 0.9900 ?
C13 H13B 0.9900 ?
C14 H14A 0.9800 ?
C14 H14B 0.9800 ?
C14 H14C 0.9800 ?
C15 C16 1.378(7) ?
C15 C20 1.392(7) ?
C15 P2 1.824(5) ?
C16 C17 1.387(7) ?
C16 H16 0.9500 ?
C17 C18 1.375(7) ?
C17 H17 0.9500 ?
C18 C19 1.380(7) ?
C18 H18 0.9500 ?
C19 C20 1.374(7) ?
C19 H19 0.9500 ?
C20 H20 0.9500 ?
C21 C22 1.385(6) ?
C21 C26 1.399(6) ?
C21 P2 1.818(4) ?
C22 C23 1.383(6) ?
C22 H22 0.9500 ?
C23 C24 1.387(7) ?
C23 H23 0.9500 ?
C24 C25 1.358(8) ?
C24 H24 0.9500 ?
C25 C26 1.385(7) ?
C25 H25 0.9500 ?
C26 H26 0.9500 ?
C27 C28 1.524(6) ?
C27 P2 1.825(4) ?
C27 H27A 0.9900 ?
C27 H27B 0.9900 ?
C28 H28A 0.9800 ?
C28 H28B 0.9800 ?
C28 H28C 0.9800 ?
C29 C34 1.379(6) ?
C29 C30 1.390(6) ?
C29 P3 1.826(5) ?
C30 C31 1.369(6) ?
C30 H30 0.9500 ?
C31 C32 1.370(7) ?
C31 H31 0.9500 ?
C32 C33 1.388(7) ?
C32 H32 0.9500 ?
C33 C34 1.382(7) ?
C33 H33 0.9500 ?
C34 H34 0.9500 ?
C35 C40 1.385(6) ?
C35 C36 1.403(6) ?
C35 P3 1.821(4) ?
C36 C37 1.390(7) ?
C36 H36 0.9500 ?
C37 C38 1.357(8) ?
C37 H37 0.9500 ?
C38 C39 1.381(7) ?
C38 H38 0.9500 ?
C39 C40 1.395(6) ?
C39 H39 0.9500 ?
C40 H40 0.9500 ?
C41 C42 1.533(6) ?
C41 P3 1.832(4) ?
C41 H41A 0.9900 ?
C41 H41B 0.9900 ?
C42 H42A 0.9800 ?
C42 H42B 0.9800 ?
C42 H42C 0.9800 ?
C43 C44 1.374(6) ?
C43 C48 1.384(6) ?
C43 P4 1.831(4) ?
C44 C45 1.379(7) ?
C44 H44 0.9500 ?
C45 C46 1.381(8) ?
C45 H45 0.9500 ?
C46 C47 1.362(7) ?
C46 H46 0.9500 ?
C47 C48 1.381(6) ?
C47 H47 0.9500 ?
C48 H48 0.9500 ?
C49 C54 1.371(6) ?
C49 C50 1.385(7) ?
C49 P4 1.829(5) ?
C50 C51 1.380(6) ?
C50 H50 0.9500 ?
C51 C52 1.359(8) ?
C51 H51 0.9500 ?
C52 C53 1.372(7) ?
C52 H52 0.9500 ?
C53 C54 1.397(6) ?
C53 H53 0.9500 ?
C54 H54 0.9500 ?
C55 C56 1.516(6) ?
C55 P4 1.825(4) ?
C55 H55A 0.9900 ?
C55 H55B 0.9900 ?
C56 H56A 0.9800 ?
C56 H56B 0.9800 ?
C56 H56C 0.9800 ?
O1 C57 1.10(2) ?
C57 Rh1 1.803(13) y
Cl1 Rh1 2.386(3) y
O2 C58 1.12(3) ?
C58 Rh2 1.770(17) y
Cl2 Rh2 2.409(4) y
O1B C57B 1.21(4) ?
C57B Rh1 1.71(3) ?
Cl1B Rh1 2.412(6) ?
O2B C58B 1.18(3) ?
C58B Rh2 1.755(17) ?
Cl2B Rh2 2.389(4) ?
P1 Rh1 2.3161(11) y
P2 Rh1 2.3207(11) y
P3 Rh2 2.3154(11) y
P4 Rh2 2.3132(11) y

loop_
_geom_hbond_atom_site_label_D
_geom_hbond_atom_site_label_H
_geom_hbond_atom_site_label_A
_geom_hbond_site_symmetry_A
_geom_hbond_distance_DH
_geom_hbond_distance_HA
_geom_hbond_distance_DA
_geom_hbond_angle_DHA
_geom_hbond_publ_flag
C22 H22 O2 2_647 0.95 2.64 3.424(18) 139.8 y
C48 H48 O1B 2_757 0.95 2.68 3.51(3) 145.2 y
C4 H4 O1B 2_747 0.95 2.71 3.51(3) 141.6 y

loop_
_geom_torsion_atom_site_label_1
_geom_torsion_atom_site_label_2
_geom_torsion_atom_site_label_3
_geom_torsion_atom_site_label_4
_geom_torsion
C6 C1 C2 C3 0.2(6)
P1 C1 C2 C3 176.4(3)
C1 C2 C3 C4 -1.3(7)
C2 C3 C4 C5 1.2(7)
C3 C4 C5 C6 0.0(7)
C4 C5 C6 C1 -1.1(7)
C2 C1 C6 C5 1.0(7)
P1 C1 C6 C5 -175.3(4)
C12 C7 C8 C9 0.1(8)
P1 C7 C8 C9 -179.2(4)
C7 C8 C9 C10 -1.2(8)
C8 C9 C10 C11 2.0(9)
C9 C10 C11 C12 -1.8(9)
C10 C11 C12 C7 0.7(8)
C8 C7 C12 C11 0.1(7)
P1 C7 C12 C11 179.4(4)
C20 C15 C16 C17 -0.3(8)
P2 C15 C16 C17 -179.4(4)
C15 C16 C17 C18 1.3(9)
C16 C17 C18 C19 -1.4(9)
C17 C18 C19 C20 0.6(9)
C18 C19 C20 C15 0.4(9)
C16 C15 C20 C19 -0.5(8)
P2 C15 C20 C19 178.6(4)
C26 C21 C22 C23 -1.1(6)
P2 C21 C22 C23 -176.7(3)
C21 C22 C23 C24 0.1(7)
C22 C23 C24 C25 1.4(7)
C23 C24 C25 C26 -1.8(8)
C24 C25 C26 C21 0.8(8)
C22 C21 C26 C25 0.7(7)
P2 C21 C26 C25 176.3(4)
C34 C29 C30 C31 1.9(7)
P3 C29 C30 C31 -176.3(4)
C29 C30 C31 C32 -3.0(8)
C30 C31 C32 C33 2.3(9)
C31 C32 C33 C34 -0.5(8)
C30 C29 C34 C33 -0.1(7)
P3 C29 C34 C33 178.2(4)
C32 C33 C34 C29 -0.6(8)
C40 C35 C36 C37 0.2(7)
P3 C35 C36 C37 -176.7(3)
C35 C36 C37 C38 -0.1(7)
C36 C37 C38 C39 -0.5(8)
C37 C38 C39 C40 1.1(7)
C36 C35 C40 C39 0.4(6)
P3 C35 C40 C39 177.2(3)
C38 C39 C40 C35 -1.0(7)
C48 C43 C44 C45 0.5(7)
P4 C43 C44 C45 177.0(4)
C43 C44 C45 C46 0.3(8)
C44 C45 C46 C47 -0.3(8)
C45 C46 C47 C48 -0.6(7)
C46 C47 C48 C43 1.5(7)
C44 C43 C48 C47 -1.4(6)
P4 C43 C48 C47 -177.9(3)
C54 C49 C50 C51 -1.3(8)
P4 C49 C50 C51 -179.5(4)
C49 C50 C51 C52 2.2(8)
C50 C51 C52 C53 -1.2(9)
C51 C52 C53 C54 -0.7(9)
C50 C49 C54 C53 -0.7(7)
P4 C49 C54 C53 177.5(4)
C52 C53 C54 C49 1.7(8)
C14 C13 P1 C7 -177.9(3)
C14 C13 P1 C1 -69.1(4)
C14 C13 P1 Rh1 58.6(4)
C8 C7 P1 C13 -160.7(4)
C12 C7 P1 C13 20.0(5)
C8 C7 P1 C1 92.4(4)
C12 C7 P1 C1 -86.8(4)
C8 C7 P1 Rh1 -34.1(5)
C12 C7 P1 Rh1 146.7(4)
C2 C1 P1 C13 -83.1(4)
C6 C1 P1 C13 93.1(4)
C2 C1 P1 C7 24.9(4)
C6 C1 P1 C7 -158.9(4)
C2 C1 P1 Rh1 148.8(3)
C6 C1 P1 Rh1 -35.0(4)
C22 C21 P2 C15 -28.8(4)
C26 C21 P2 C15 155.6(4)
C22 C21 P2 C27 79.5(4)
C26 C21 P2 C27 -96.1(4)
C22 C21 P2 Rh1 -152.3(3)
C26 C21 P2 Rh1 32.1(4)
C16 C15 P2 C21 -91.8(5)
C20 C15 P2 C21 89.1(5)
C16 C15 P2 C27 162.0(4)
C20 C15 P2 C27 -17.0(5)
C16 C15 P2 Rh1 35.1(5)
C20 C15 P2 Rh1 -144.0(4)
C28 C27 P2 C21 68.7(4)
C28 C27 P2 C15 177.0(3)
C28 C27 P2 Rh1 -59.5(4)
C40 C35 P3 C29 31.4(4)
C36 C35 P3 C29 -151.8(4)
C40 C35 P3 C41 -76.6(4)
C36 C35 P3 C41 100.1(4)
C40 C35 P3 Rh2 153.9(3)
C36 C35 P3 Rh2 -29.4(4)
C34 C29 P3 C35 72.5(4)
C30 C29 P3 C35 -109.3(4)
C34 C29 P3 C41 179.5(4)
C30 C29 P3 C41 -2.3(5)
C34 C29 P3 Rh2 -53.1(4)
C30 C29 P3 Rh2 125.1(4)
C42 C41 P3 C35 -67.0(3)
C42 C41 P3 C29 -175.7(3)
C42 C41 P3 Rh2 61.3(3)
C56 C55 P4 C49 175.6(3)
C56 C55 P4 C43 67.8(4)
C56 C55 P4 Rh2 -61.0(4)
C54 C49 P4 C55 0.0(5)
C50 C49 P4 C55 178.2(4)
C54 C49 P4 C43 106.3(4)
C50 C49 P4 C43 -75.5(4)
C54 C49 P4 Rh2 -127.3(4)
C50 C49 P4 Rh2 50.9(4)
C44 C43 P4 C55 -102.2(4)
C48 C43 P4 C55 74.3(4)
C44 C43 P4 C49 149.8(4)
C48 C43 P4 C49 -33.8(4)
C44 C43 P4 Rh2 27.0(4)
C48 C43 P4 Rh2 -156.6(3)
C13 P1 Rh1 C57B 27.4(8)
C7 P1 Rh1 C57B -91.9(8)
C1 P1 Rh1 C57B 148.0(8)
C13 P1 Rh1 C57 -154.3(4)
C7 P1 Rh1 C57 86.4(4)
C1 P1 Rh1 C57 -33.7(4)
C13 P1 Rh1 Cl1 24.7(2)
C7 P1 Rh1 Cl1 -94.6(2)
C1 P1 Rh1 Cl1 145.30(19)
C13 P1 Rh1 Cl1B -156.3(3)
C7 P1 Rh1 Cl1B 84.4(3)
C1 P1 Rh1 Cl1B -35.7(3)
C21 P2 Rh1 C57B 33.7(8)
C15 P2 Rh1 C57B -86.2(8)
C27 P2 Rh1 C57B 154.0(8)
C21 P2 Rh1 C57 -144.7(4)
C15 P2 Rh1 C57 95.5(4)
C27 P2 Rh1 C57 -24.3(4)
C21 P2 Rh1 Cl1 36.3(2)
C15 P2 Rh1 Cl1 -83.5(2)
C27 P2 Rh1 Cl1 156.7(2)
C21 P2 Rh1 Cl1B -142.7(3)
C15 P2 Rh1 Cl1B 97.5(3)
C27 P2 Rh1 Cl1B -22.3(3)
C43 P4 Rh2 C58B -144.0(4)
C55 P4 Rh2 C58 156.3(5)
C49 P4 Rh2 C58 -84.0(5)
C43 P4 Rh2 C58 35.0(5)
C55 P4 Rh2 Cl2B 158.8(2)
C49 P4 Rh2 Cl2B -81.4(2)
C43 P4 Rh2 Cl2B 37.5(2)
C55 P4 Rh2 Cl2 -20.8(2)
C49 P4 Rh2 Cl2 99.0(2)
C43 P4 Rh2 Cl2 -142.1(2)
C35 P3 Rh2 C58B -37.8(4)
C29 P3 Rh2 C58B 81.2(4)
C41 P3 Rh2 C58B -159.5(4)
C35 P3 Rh2 C58 143.2(5)
C29 P3 Rh2 C58 -97.8(5)
C41 P3 Rh2 C58 21.5(5)
C35 P3 Rh2 Cl2B 140.6(2)
C29 P3 Rh2 Cl2B -100.3(2)
C41 P3 Rh2 Cl2B 19.0(2)
C35 P3 Rh2 Cl2 -39.8(2)
C29 P3 Rh2 Cl2 79.2(2)
C41 P3 Rh2 Cl2 -161.5(2)
